data_9008285
loop_
_publ_author_name
'Mereiter, K.'
'Preisinger, A.'
'Guth, H.'
'Heger, G.'
'Hiebl, K.'
'Mikenda, W.'

_publ_section_title
;
 Hydrogen bonds in Schlippe's salt, Na3SbS4*9H2O and Na3SbS4*9D2O:
 Diffraction and spectroscopic studies in the temperature range of
 75K to 295 K
 Note: sample at T = 105 K
;
_journal_name_full 'Zeitschrift fur Kristallographie'
_journal_page_first 215
_journal_page_last 229
_journal_volume 150
_journal_year 1979
_chemical_formula_structural Na3SbS4*9H2O
_chemical_formula_sum 'D18 Na3 O9 S4 Sb'
_space_group_IT_number 198
_symmetry_space_group_name_Hall 'P 2ac 2ab 3'
_symmetry_space_group_name_H-M 'P 21 3'
_cell_angle_alpha 90
_cell_angle_beta 90
_cell_angle_gamma 90
_cell_length_a 11.878
_cell_length_b 11.878
_cell_length_c 11.878
_cell_formula_units_Z 4
_cell_volume 1675.830
_diffrn_ambient_temperature 105
_exptl_crystal_density_diffrn 1.979
_cod_original_formula_sum 'Na3 Sb S4 O9 D18'
_cod_database_code 9008285

loop_
_symmetry_equiv_pos_as_xyz
x,y,z
1/2-z,-x,1/2+y
-z,1/2+x,1/2-y
1/2+z,1/2-x,-y
z,x,y
1/2+y,1/2-z,-x
1/2-y,-z,1/2+x
-y,1/2+z,1/2-x
y,z,x
-x,1/2+y,1/2-z
1/2+x,1/2-y,-z
1/2-x,-y,1/2+z

loop_
_atom_site_aniso_label
_atom_site_aniso_U_11
_atom_site_aniso_U_22
_atom_site_aniso_U_33
_atom_site_aniso_U_12
_atom_site_aniso_U_13
_atom_site_aniso_U_23
Na1 0.00910 0.00910 0.00910 0.00000 0.00000 0.00000
Na2 0.00830 0.00830 0.00830 0.00000 0.00000 0.00000
Na3 0.00840 0.00840 0.00840 0.00000 0.00000 0.00000
Sb 0.00660 0.00660 0.00660 0.00000 0.00000 0.00000
S1 0.01000 0.01000 0.01000 0.00000 0.00000 0.00000
S2 0.00420 0.01010 0.00780 0.00090 0.00150 0.00040
O1 0.00970 0.00700 0.00810 0.00090 0.00110 -0.00100
O2 0.00910 0.00950 0.00950 -0.00110 0.00000 -0.00260
O3 0.00830 0.00930 0.01370 0.00120 0.00070 0.00060
D1 0.02420 0.01700 0.02470 0.00730 0.00100 -0.00360
D2 0.02080 0.02160 0.01600 -0.00030 -0.00550 -0.00180
D3 0.01850 0.02470 0.02550 0.00330 -0.00550 -0.00050
D4 0.02590 0.01920 0.02130 0.00090 0.00010 -0.00570
D5 0.02270 0.03060 0.02920 -0.00430 -0.00810 0.00500
D6 0.03630 0.02070 0.05090 0.00550 0.02060 -0.00610

loop_
_atom_site_label
_atom_site_fract_x
_atom_site_fract_y
_atom_site_fract_z
_atom_site_U_iso_or_equiv
Na1 0.29175 0.29175 0.29175 0.00912
Na2 0.44977 0.44977 0.44977 0.00836
Na3 0.60484 0.60484 0.60484 0.00836
Sb 0.03840 0.03840 0.03840 0.00659
S1 0.92520 0.92520 0.92520 0.01001
S2 0.15051 0.15032 0.92169 0.00735
O1 -0.02558 0.36670 0.92586 0.00823
O2 0.18500 0.69551 0.99234 0.00937
O3 0.10095 0.25624 0.33022 0.01039
D1 0.02305 0.30139 0.92029 0.02191
D2 -0.07450 0.36616 0.86074 0.01950
D3 0.25285 0.66112 0.02037 0.02292
D4 0.16960 0.75891 0.04109 0.02216
D5 0.04849 0.22898 0.27438 0.02748
D6 0.05965 0.30799 0.37455 0.03597

_database_code_amcsd 0010815
